data_2012367
loop_
_publ_author_name
'Fronczek, Frank R.'
'St. Luce, Nadia N.'
'Strongin, Robert M.'

_publ_section_title
;
 Space-group revision for 4-formylphenylboronic acid
;
_journal_issue 12
_journal_name_full 'Acta Crystallographica Section C'
_journal_page_first 1423
_journal_page_last 1425
_journal_paper_doi 10.1107/S0108270101015621
_journal_volume 57
_journal_year 2001
_chemical_formula_iupac 'C7 H7 B O3'
_chemical_formula_moiety 'C7 H7 B O3'
_chemical_formula_sum 'C7 H7 B O3'
_chemical_formula_weight 149.94
_chemical_name_systematic
;
4-formylphenylboronic acid
;
_space_group_IT_number 9
_symmetry_cell_setting monoclinic
_symmetry_space_group_name_Hall 'C -2yc'
_symmetry_space_group_name_H-M 'C 1 c 1'
_atom_sites_solution_hydrogens geom
_atom_sites_solution_primary direct
_atom_sites_solution_secondary difmap
_cell_angle_alpha 90
_cell_angle_beta 119.071(2)
_cell_angle_gamma 90
_cell_formula_units_Z 4
_cell_length_a 11.1238(3)
_cell_length_b 9.8718(3)
_cell_length_c 7.1988(2)
_cell_measurement_reflns_used 1107
_cell_measurement_temperature 120
_cell_measurement_theta_max 32.0
_cell_measurement_theta_min 2.5
_cell_volume 690.92(4)
_computing_cell_refinement 'DENZO and SCALEPAK'
_computing_data_collection 'COLLECT (Nonius, 2000)'
_computing_data_reduction 'DENZO and SCALEPAK (Otwinowski & Minor, 1997)'
_computing_molecular_graphics 'ORTEP-3 (Farrugia, 1997)'
_computing_publication_material SHELXL97
_computing_structure_refinement 'SHELXL97 (Sheldrick, 1997)'
_computing_structure_solution 'SIR97 (Altomare et al., 1999)'
_diffrn_ambient_temperature 120
_diffrn_measured_fraction_theta_full .99
_diffrn_measured_fraction_theta_max .99
_diffrn_measurement_device 'Nonius KappaCCD (with Oxford Cryostream)'
_diffrn_measurement_method '\w scans with \k offsets'
_diffrn_radiation_monochromator graphite
_diffrn_radiation_source 'fine-focus sealed tube'
_diffrn_radiation_type MoK\a
_diffrn_radiation_wavelength .71073
_diffrn_reflns_av_R_equivalents .021
_diffrn_reflns_av_sigmaI/netI .029
_diffrn_reflns_limit_h_max 16
_diffrn_reflns_limit_h_min -15
_diffrn_reflns_limit_k_max 14
_diffrn_reflns_limit_k_min -14
_diffrn_reflns_limit_l_max 10
_diffrn_reflns_limit_l_min -10
_diffrn_reflns_number 4518
_diffrn_reflns_theta_full 32.0
_diffrn_reflns_theta_max 32.0
_diffrn_reflns_theta_min 2.5
_diffrn_standards_decay_% <1
_diffrn_standards_number 0
_exptl_absorpt_coefficient_mu .109
_exptl_absorpt_correction_type none
_exptl_crystal_colour colorless
_exptl_crystal_density_diffrn 1.441
_exptl_crystal_density_meas ?
_exptl_crystal_density_method 'not measured'
_exptl_crystal_description 'lath fragment'
_exptl_crystal_F_000 312
_exptl_crystal_size_max .37
_exptl_crystal_size_mid .25
_exptl_crystal_size_min .22
_refine_diff_density_max .44
_refine_diff_density_min -.22
_refine_ls_extinction_method none
_refine_ls_goodness_of_fit_ref 1.073
_refine_ls_hydrogen_treatment mixed
_refine_ls_matrix_type full
_refine_ls_number_parameters 106
_refine_ls_number_reflns 1192
_refine_ls_number_restraints 2
_refine_ls_restrained_S_all 1.072
_refine_ls_R_factor_all .043
_refine_ls_R_factor_gt .038
_refine_ls_shift/su_max <0.001
_refine_ls_shift/su_mean .000
_refine_ls_structure_factor_coef Fsqd
_refine_ls_weighting_details 'calc w = 1/[\s^2^(Fo^2^)+(0.0689P)^2^+0.1001P] where P=(Fo^2^+2Fc^2^)/3'
_refine_ls_weighting_scheme calc
_refine_ls_wR_factor_gt .099
_refine_ls_wR_factor_ref .104
_reflns_number_gt 1110
_reflns_number_total 1192
_reflns_threshold_expression I>2\s(I)
_cod_data_source_file da1214.cif
_cod_data_source_block II
_cod_depositor_comments
;
The following automatic conversions were performed:
'_symmetry_cell_setting' value 'Monoclinic' changed to 'monoclinic'
according to '/home/saulius/struct/CIF-dictionaries/cif_core.dic'
dictionary named 'cif_core.dic' version 2.4.1 from 2010-06-29.

Automatic conversion script
Id: cif_fix_enum 1527 2010-12-29 10:47:43Z saulius 

The following automatic conversions were performed:

'_symmetry_cell_setting' value 'Monoclinic' changed to 'monoclinic'
according to /home/saulius/struct/CIF-dictionaries/cif_core.dic
dictionary named 'cif_core.dic' version 2.4.1 from 2010-06-29.

Automatic conversion script
Id: cif_fix_values 1715 2011-07-08 13:25:40Z adriana 

The following automatic conversions were performed:

'_exptl_crystal_density_meas' value 'not measured' was changed to '?'
- the value is perceived as not measured.

Automatic conversion script
Id: cif_fix_values 3008 2015-01-20 13:52:24Z robertas 
;
_cod_original_cell_volume 690.92(3)
_cod_original_sg_symbol_H-M 'C c'
_cod_database_code 2012367
_cod_database_fobs_code 2012367

loop_
_symmetry_equiv_pos_as_xyz
'x, y, z'
'x, -y, z+1/2'
'x+1/2, y+1/2, z'
'x+1/2, -y+1/2, z+1/2'

loop_
_atom_site_label
_atom_site_fract_x
_atom_site_fract_y
_atom_site_fract_z
_atom_site_U_iso_or_equiv
_atom_site_adp_type
_atom_site_calc_flag
_atom_site_refinement_flags
_atom_site_occupancy
_atom_site_disorder_assembly
_atom_site_disorder_group
_atom_site_type_symbol
O1 .40379(15) .06712(11) .7216(3) .0272(3) Uani d . 1 . . O
O2 .37961(12) .79497(11) .6533(2) .0201(3) Uani d . 1 . . O
H2O .390(3) .882(3) .664(4) .030 Uiso d . 1 . . H
O3 .61978(12) .80567(12) .8461(2) .0211(3) Uani d . 1 . . O
H3O .694(3) .765(3) .919(4) .032 Uiso d . 1 . . H
B1 .5035(2) .72881(13) .7509(4) .0157(3) Uani d . 1 . . B
C1 .5029(2) .56955(10) .7475(3) .0145(2) Uani d . 1 . . C
C2 .61997(15) .49629(15) .7820(3) .0166(3) Uani d . 1 . . C
H2 .7007 .5436 .8061 .020 Uiso calc R 1 . . H
C3 .61955(16) .35504(14) .7813(3) .0170(3) Uani d . 1 . . C
H3 .6993 .3066 .8039 .020 Uiso calc R 1 . . H
C4 .5014(2) .28490(12) .7473(4) .0163(2) Uani d . 1 . . C
C5 .38315(15) .35606(15) .7117(2) .0166(3) Uani d . 1 . . C
H5 .3027 .3085 .6882 .020 Uiso calc R 1 . . H
C6 .38449(15) .49707(15) .7111(3) .0160(3) Uani d . 1 . . C
H6 .3040 .5453 .6856 .019 Uiso calc R 1 . . H
C7 .5022(2) .13559(13) .7469(4) .0205(3) Uani d . 1 . . C
H7 .5831 .0904 .7673 .025 Uiso calc R 1 . . H

loop_
_atom_site_aniso_label
_atom_site_aniso_U_11
_atom_site_aniso_U_22
_atom_site_aniso_U_33
_atom_site_aniso_U_12
_atom_site_aniso_U_13
_atom_site_aniso_U_23
O1 .0225(6) .0138(5) .0429(7) -.0026(4) .0140(5) -.0017(5)
O2 .0149(5) .0105(5) .0293(7) .0002(4) .0062(5) .0001(4)
O3 .0133(5) .0141(5) .0287(7) -.0010(4) .0044(5) .0002(4)
B1 .0148(5) .0125(6) .0178(5) -.0008(7) .0064(4) -.0001(8)
C1 .0141(5) .0115(5) .0160(5) .0006(6) .0059(4) .0009(7)
C2 .0139(7) .0149(6) .0195(7) -.0016(5) .0071(6) -.0005(6)
C3 .0142(7) .0138(6) .0212(8) .0024(5) .0073(7) -.0004(5)
C4 .0168(5) .0118(5) .0193(5) -.0004(6) .0079(4) -.0007(7)
C5 .0145(7) .0144(7) .0200(9) .0000(5) .0076(7) .0009(6)
C6 .0140(7) .0137(6) .0188(8) -.0005(5) .0068(6) .0000(6)
C7 .0193(6) .0118(5) .0276(6) .0029(7) .0092(5) -.0007(8)

loop_
_atom_type_symbol
_atom_type_description
_atom_type_scat_dispersion_real
_atom_type_scat_dispersion_imag
_atom_type_scat_source
C C .0033 .0016 'International Tables Vol C Tables 4.2.6.8 and 6.1.1.4'
H H .0000 .0000 'International Tables Vol C Tables 4.2.6.8 and 6.1.1.4'
B B .0013 .0007 'International Tables Vol C Tables 4.2.6.8 and 6.1.1.4'
O O .0106 .0060 'International Tables Vol C Tables 4.2.6.8 and 6.1.1.4'

loop_
_geom_angle_atom_site_label_1
_geom_angle_atom_site_label_2
_geom_angle_atom_site_label_3
_geom_angle
_geom_angle_publ_flag
B1 O2 H2O 111.8(17) ?
B1 O3 H3O 117.3(19) ?
O3 B1 O2 117.70(11) yes
O3 B1 C1 124.09(16) yes
O2 B1 C1 118.21(15) yes
C2 C1 C6 118.39(10) ?
C2 C1 B1 121.06(15) ?
C6 C1 B1 120.55(16) ?
C3 C2 C1 120.91(14) ?
C3 C2 H2 119.5 ?
C1 C2 H2 119.5 ?
C2 C3 C4 119.82(15) ?
C2 C3 H3 120.1 ?
C4 C3 H3 120.1 ?
C3 C4 C5 120.21(11) ?
C3 C4 C7 119.34(18) ?
C5 C4 C7 120.45(18) ?
C6 C5 C4 119.43(15) ?
C6 C5 H5 120.3 ?
C4 C5 H5 120.3 ?
C5 C6 C1 121.24(15) ?
C5 C6 H6 119.4 ?
C1 C6 H6 119.4 ?
O1 C7 C4 123.21(19) yes
O1 C7 H7 118.4 ?
C4 C7 H7 118.4 ?

loop_
_geom_bond_atom_site_label_1
_geom_bond_atom_site_label_2
_geom_bond_site_symmetry_2
_geom_bond_distance
_geom_bond_publ_flag
O1 C7 . 1.222(2) yes
O2 B1 . 1.370(2) yes
O2 H2O . .87(3) ?
O3 B1 . 1.363(2) yes
O3 H3O . .83(3) ?
B1 C1 . 1.5724(17) yes
C1 C2 . 1.403(2) ?
C1 C6 . 1.407(2) ?
C2 C3 . 1.394(2) ?
C2 H2 . .9500 ?
C3 C4 . 1.398(3) ?
C3 H3 . .9500 ?
C4 C5 . 1.401(2) ?
C4 C7 . 1.4740(17) ?
C5 C6 . 1.392(2) ?
C5 H5 . .9500 ?
C6 H6 . .9500 ?
C7 H7 . .9500 ?

loop_
_geom_hbond_atom_site_label_D
_geom_hbond_atom_site_label_H
_geom_hbond_atom_site_label_A
_geom_hbond_site_symmetry_A
_geom_hbond_distance_DH
_geom_hbond_distance_HA
_geom_hbond_distance_DA
_geom_hbond_angle_DHA
O2 H2O O1 1_565 .87(3) 1.86(3) 2.7209(16) 171(3)
O3 H3O O2 4_565 .83(3) 2.02(3) 2.8321(13) 165(3)

loop_
_geom_torsion_atom_site_label_1
_geom_torsion_atom_site_label_2
_geom_torsion_atom_site_label_3
_geom_torsion_atom_site_label_4
_geom_torsion
_geom_torsion_publ_flag
O3 B1 C1 C2 -20.6(3) yes
O2 B1 C1 C2 159.8(2) ?
O3 B1 C1 C6 159.0(2) ?
O2 B1 C1 C6 -20.6(3) ?
C6 C1 C2 C3 -.3(3) ?
B1 C1 C2 C3 179.28(17) ?
C1 C2 C3 C4 -.4(3) ?
C2 C3 C4 C5 .7(4) ?
C2 C3 C4 C7 180.00(18) ?
C3 C4 C5 C6 -.2(4) ?
C7 C4 C5 C6 -179.48(18) ?
C4 C5 C6 C1 -.6(3) ?
C2 C1 C6 C5 .8(3) ?
B1 C1 C6 C5 -178.76(16) ?
C3 C4 C7 O1 178.8(2) ?
C5 C4 C7 O1 -1.8(4) yes

loop_
_cod_related_entry_id
_cod_related_entry_database
_cod_related_entry_code
1 ChemSpider 513834
